data_4337404
loop_
_publ_author_name
'Staehle, Robert'
'Tong, Lianpeng'
'Wang, Lei'
'Duan, Lele'
'Fischer, Andreas'
'Ahlquist, M\%arten S G'
'Sun, Licheng'
'Rau, Sven'

_publ_section_title
;
 Water Oxidation Catalyzed by Mononuclear Ruthenium Complexes with a
 2,2'-Bipyridine-6,6'-dicarboxylate (bda) Ligand: How Ligand Environment
 Influences the Catalytic Behavior.
;
_journal_issue 3
_journal_name_full 'Inorganic chemistry'
_journal_page_first 1307
_journal_page_last 1319
_journal_paper_doi 10.1021/ic401701z
_journal_volume 53
_journal_year 2014
_chemical_formula_moiety 'C17 H16 N4 O5 Ru, C F3 O3 S, 2(H2 O)'
_chemical_formula_sum 'C18 H20 F3 N4 O10 Ru S'
_chemical_formula_weight 642.51
_space_group_IT_number 2
_symmetry_cell_setting triclinic
_symmetry_space_group_name_Hall '-P 1'
_symmetry_space_group_name_H-M 'P -1'
_atom_sites_solution_hydrogens geom
_atom_sites_solution_primary direct
_atom_sites_solution_secondary difmap
_audit_creation_method SHELXL-97
_audit_update_record
;
2013-05-24 # Formatted by publCIF
;
_cell_angle_alpha 87.294(12)
_cell_angle_beta 77.555(9)
_cell_angle_gamma 86.783(16)
_cell_formula_units_Z 2
_cell_length_a 7.8661(15)
_cell_length_b 11.8120(13)
_cell_length_c 13.0310(14)
_cell_measurement_temperature 299(2)
_cell_volume 1179.7(3)
_computing_structure_refinement 'SHELXL-97 (Sheldrick, 1997)'
_computing_structure_solution 'SHELXS-97 (Sheldrick, 1990)'
_diffrn_ambient_temperature 299(2)
_diffrn_measured_fraction_theta_full 0.994
_diffrn_measured_fraction_theta_max 0.994
_diffrn_measurement_device_type 'Bruker-Nonius KappaCCD'
_diffrn_measurement_method \w
_diffrn_radiation_monochromator graphite
_diffrn_radiation_source 'fine-focus sealed tube'
_diffrn_radiation_type MoK\a
_diffrn_radiation_wavelength 0.71073
_diffrn_reflns_av_R_equivalents 0.0422
_diffrn_reflns_av_sigmaI/netI 0.0398
_diffrn_reflns_limit_h_max 10
_diffrn_reflns_limit_h_min -10
_diffrn_reflns_limit_k_max 15
_diffrn_reflns_limit_k_min -15
_diffrn_reflns_limit_l_max 16
_diffrn_reflns_limit_l_min -16
_diffrn_reflns_number 24314
_diffrn_reflns_theta_full 27.50
_diffrn_reflns_theta_max 27.50
_diffrn_reflns_theta_min 4.59
_exptl_absorpt_coefficient_mu 0.839
_exptl_absorpt_correction_T_max 0.912
_exptl_absorpt_correction_T_min 0.767
_exptl_absorpt_correction_type multi-scan
_exptl_absorpt_process_details SADABS
_exptl_crystal_colour red
_exptl_crystal_density_diffrn 1.809
_exptl_crystal_density_method 'not measured'
_exptl_crystal_description block
_exptl_crystal_F_000 646
_exptl_crystal_size_max 0.44
_exptl_crystal_size_mid 0.21
_exptl_crystal_size_min 0.11
_refine_diff_density_max 0.462
_refine_diff_density_min -0.417
_refine_diff_density_rms 0.072
_refine_ls_extinction_method none
_refine_ls_goodness_of_fit_ref 1.024
_refine_ls_hydrogen_treatment mixed
_refine_ls_matrix_type full
_refine_ls_number_parameters 356
_refine_ls_number_reflns 5388
_refine_ls_number_restraints 1
_refine_ls_restrained_S_all 1.024
_refine_ls_R_factor_all 0.0478
_refine_ls_R_factor_gt 0.0311
_refine_ls_shift/su_max 0.002
_refine_ls_shift/su_mean 0.000
_refine_ls_structure_factor_coef Fsqd
_refine_ls_weighting_details 'calc w=1/[\s^2^(Fo^2^)+(0.0285P)^2^+0.7407P] where P=(Fo^2^+2Fc^2^)/3'
_refine_ls_weighting_scheme calc
_refine_ls_wR_factor_gt 0.0605
_refine_ls_wR_factor_ref 0.0662
_reflns_number_gt 4406
_reflns_number_total 5388
_reflns_threshold_expression >2sigma(I)
_cod_data_source_file ic401701z_si_002.cif
_cod_data_source_block Ru_bda_mmi_CF3SO3
_cod_database_code 4337404

loop_
_symmetry_equiv_pos_as_xyz
'x, y, z'
'-x, -y, -z'

loop_
_atom_site_label
_atom_site_type_symbol
_atom_site_fract_x
_atom_site_fract_y
_atom_site_fract_z
_atom_site_U_iso_or_equiv
_atom_site_adp_type
_atom_site_occupancy
_atom_site_symmetry_multiplicity
_atom_site_calc_flag
_atom_site_refinement_flags
C1 C -0.1977(3) 0.2874(2) 0.6916(2) 0.0299(5) Uani 1 1 d .
C2 C -0.1414(3) 0.2479(2) 0.7916(2) 0.0287(5) Uani 1 1 d .
C3 C -0.2410(4) 0.2465(2) 0.8926(2) 0.0401(6) Uani 1 1 d .
H3 H -0.3561 0.2747 0.9060 0.048 Uiso 1 1 calc R
C4 C -0.1665(4) 0.2024(2) 0.9733(2) 0.0441(7) Uani 1 1 d .
H4 H -0.2311 0.2025 1.0420 0.053 Uiso 1 1 calc R
C5 C 0.0031(4) 0.1582(2) 0.9531(2) 0.0375(6) Uani 1 1 d .
H5 H 0.0522 0.1269 1.0075 0.045 Uiso 1 1 calc R
H5A H 0.043(5) 0.013(3) 0.660(3) 0.072(13) Uiso 1 1 d D
C6 C 0.0985(3) 0.1611(2) 0.85117(19) 0.0284(5) Uani 1 1 d .
C7 C 0.2788(3) 0.1182(2) 0.81116(19) 0.0288(5) Uani 1 1 d .
C8 C 0.3919(4) 0.0617(2) 0.8656(2) 0.0371(6) Uani 1 1 d .
H8 H 0.3593 0.0489 0.9380 0.045 Uiso 1 1 calc R
C9 C 0.5546(4) 0.0242(2) 0.8110(2) 0.0425(7) Uani 1 1 d .
H9 H 0.6318 -0.0140 0.8470 0.051 Uiso 1 1 calc R
C10 C 0.6030(3) 0.0430(2) 0.7040(2) 0.0389(6) Uani 1 1 d .
H10 H 0.7118 0.0170 0.6670 0.047 Uiso 1 1 calc R
C11 C 0.4879(3) 0.1010(2) 0.6527(2) 0.0290(5) Uani 1 1 d .
C12 C 0.5119(3) 0.1285(2) 0.5373(2) 0.0320(6) Uani 1 1 d .
C13 C 0.2347(3) 0.3731(2) 0.62609(19) 0.0275(5) Uani 1 1 d .
C14 C 0.2799(4) 0.4084(2) 0.8069(2) 0.0380(6) Uani 1 1 d .
H14A H 0.1648 0.3943 0.8464 0.057 Uiso 1 1 calc R
H14B H 0.3259 0.4694 0.8371 0.057 Uiso 1 1 calc R
H14C H 0.3540 0.3412 0.8086 0.057 Uiso 1 1 calc R
C15 C 0.3049(4) 0.5473(2) 0.6565(3) 0.0471(7) Uani 1 1 d .
H15 H 0.3329 0.6083 0.6913 0.057 Uiso 1 1 calc R
C16 C 0.2888(4) 0.5482(2) 0.5572(3) 0.0485(8) Uani 1 1 d .
H16 H 0.3039 0.6095 0.5092 0.058 Uiso 1 1 calc R
C17 C 0.2135(4) 0.4091(3) 0.4378(2) 0.0460(7) Uani 1 1 d .
H17A H 0.2790 0.3400 0.4164 0.069 Uiso 1 1 calc R
H17B H 0.2490 0.4684 0.3860 0.069 Uiso 1 1 calc R
H17C H 0.0915 0.3980 0.4447 0.069 Uiso 1 1 calc R
C18 C 0.1887(6) 0.4158(3) 0.1225(3) 0.0678(11) Uani 1 1 d .
F1 F 0.1523(4) 0.47591(18) 0.20637(18) 0.0903(8) Uani 1 1 d .
F2 F 0.2549(7) 0.4840(2) 0.0441(2) 0.1542(17) Uani 1 1 d .
F3 F 0.0433(4) 0.3831(3) 0.1035(3) 0.1442(15) Uani 1 1 d .
N1 N 0.0247(2) 0.20781(16) 0.77352(15) 0.0245(4) Uani 1 1 d .
N2 N 0.3310(2) 0.13840(16) 0.70637(16) 0.0257(4) Uani 1 1 d .
N3 N 0.2726(3) 0.43932(17) 0.69864(17) 0.0312(5) Uani 1 1 d .
N4 N 0.2453(3) 0.44057(18) 0.53860(17) 0.0349(5) Uani 1 1 d .
O1 O -0.0747(2) 0.27768(15) 0.60806(13) 0.0331(4) Uani 1 1 d .
O2 O -0.3454(2) 0.32257(17) 0.69276(16) 0.0452(5) Uani 1 1 d .
O3 O 0.6488(2) 0.10266(17) 0.47638(16) 0.0450(5) Uani 1 1 d .
O4 O 0.3781(2) 0.17724(15) 0.50941(13) 0.0341(4) Uani 1 1 d .
O5 O 0.0716(3) 0.04482(16) 0.60584(17) 0.0346(4) Uani 1 1 d .
H5B H 0.141(4) 0.014(3) 0.568(3) 0.052 Uiso 1 1 d .
O6 O 0.2447(4) 0.2359(2) 0.2253(2) 0.0814(8) Uani 1 1 d .
O7 O 0.4895(3) 0.3422(3) 0.1497(3) 0.0979(11) Uani 1 1 d .
O8 O 0.3496(3) 0.2387(2) 0.0379(2) 0.0733(8) Uani 1 1 d .
O9 O 0.6753(4) 0.1782(3) 0.2657(2) 0.0730(8) Uani 1 1 d .
H9A H 0.594(7) 0.214(4) 0.254(4) 0.110 Uiso 1 1 d .
H9B H 0.632(7) 0.173(5) 0.323(4) 0.110 Uiso 1 1 d .
O10 O 0.0031(5) -0.0812(2) 0.7834(2) 0.0671(7) Uani 1 1 d .
H10A H -0.059(6) -0.123(3) 0.767(3) 0.074(15) Uiso 1 1 d D
H10B H 0.107(7) -0.116(4) 0.770(4) 0.111 Uiso 1 1 d .
Ru1 Ru 0.16242(2) 0.211164(16) 0.627239(15) 0.02279(7) Uani 1 1 d .
S1 S 0.33522(10) 0.29558(6) 0.13338(6) 0.04589(18) Uani 1 1 d .

loop_
_atom_site_aniso_label
_atom_site_aniso_U_11
_atom_site_aniso_U_22
_atom_site_aniso_U_33
_atom_site_aniso_U_23
_atom_site_aniso_U_13
_atom_site_aniso_U_12
C1 0.0259(13) 0.0232(12) 0.0394(15) 0.0002(10) -0.0049(11) 0.0005(10)
C2 0.0267(12) 0.0253(12) 0.0322(13) -0.0026(10) -0.0019(10) -0.0012(10)
C3 0.0311(14) 0.0440(16) 0.0404(16) -0.0070(13) 0.0038(12) -0.0005(12)
C4 0.0480(17) 0.0513(17) 0.0270(14) -0.0037(13) 0.0070(12) -0.0062(14)
C5 0.0473(16) 0.0395(15) 0.0242(13) 0.0006(11) -0.0040(11) -0.0050(12)
C6 0.0343(13) 0.0263(12) 0.0246(12) -0.0004(10) -0.0064(10) -0.0015(10)
C7 0.0356(13) 0.0252(12) 0.0277(13) -0.0021(10) -0.0114(10) 0.0003(10)
C8 0.0507(16) 0.0311(14) 0.0342(15) -0.0023(11) -0.0206(12) 0.0037(12)
C9 0.0458(16) 0.0342(15) 0.0543(19) -0.0059(13) -0.0282(14) 0.0128(12)
C10 0.0313(14) 0.0325(14) 0.0556(18) -0.0097(13) -0.0159(12) 0.0082(11)
C11 0.0231(12) 0.0248(12) 0.0391(14) -0.0073(10) -0.0060(10) 0.0007(9)
C12 0.0290(13) 0.0267(12) 0.0375(15) -0.0063(11) -0.0002(11) -0.0002(10)
C13 0.0234(11) 0.0285(12) 0.0291(13) -0.0001(10) -0.0039(10) 0.0043(9)
C14 0.0406(15) 0.0415(15) 0.0332(14) -0.0082(12) -0.0088(12) -0.0043(12)
C15 0.0556(19) 0.0279(14) 0.058(2) -0.0024(13) -0.0118(15) -0.0091(13)
C16 0.061(2) 0.0302(15) 0.055(2) 0.0108(13) -0.0135(15) -0.0103(13)
C17 0.0570(19) 0.0498(17) 0.0323(15) 0.0091(13) -0.0134(13) -0.0060(14)
C18 0.105(3) 0.054(2) 0.053(2) -0.0129(18) -0.037(2) 0.018(2)
F1 0.141(2) 0.0647(13) 0.0690(15) -0.0336(12) -0.0366(14) 0.0417(14)
F2 0.321(5) 0.0720(17) 0.0665(18) 0.0197(14) -0.046(2) 0.012(2)
F3 0.113(2) 0.143(3) 0.210(4) -0.092(3) -0.109(3) 0.070(2)
N1 0.0257(10) 0.0227(10) 0.0240(10) -0.0014(8) -0.0026(8) -0.0006(8)
N2 0.0253(10) 0.0241(10) 0.0282(11) -0.0038(8) -0.0066(8) 0.0024(8)
N3 0.0326(11) 0.0274(11) 0.0334(12) -0.0033(9) -0.0062(9) -0.0006(9)
N4 0.0397(12) 0.0315(11) 0.0333(12) 0.0052(9) -0.0086(10) -0.0030(9)
O1 0.0268(9) 0.0412(10) 0.0301(9) 0.0024(8) -0.0059(7) 0.0049(7)
O2 0.0268(10) 0.0507(12) 0.0555(13) 0.0036(10) -0.0072(9) 0.0086(8)
O3 0.0307(10) 0.0488(12) 0.0472(12) -0.0081(9) 0.0090(9) 0.0072(8)
O4 0.0316(9) 0.0386(10) 0.0283(9) -0.0031(8) 0.0001(7) 0.0069(8)
O5 0.0345(11) 0.0305(10) 0.0368(12) -0.0056(9) -0.0026(9) 0.0004(8)
O6 0.123(2) 0.0520(15) 0.0667(17) 0.0084(13) -0.0151(16) -0.0072(15)
O7 0.0559(16) 0.105(2) 0.144(3) -0.047(2) -0.0357(18) -0.0087(15)
O8 0.0694(16) 0.0777(17) 0.0708(17) -0.0439(14) -0.0035(13) 0.0038(13)
O9 0.082(2) 0.0772(19) 0.0644(17) 0.0053(16) -0.0251(16) -0.0090(15)
O10 0.090(2) 0.0496(15) 0.0574(16) 0.0045(12) -0.0041(15) -0.0132(15)
Ru1 0.02211(10) 0.02443(10) 0.02075(10) -0.00115(7) -0.00302(7) 0.00241(7)
S1 0.0403(4) 0.0424(4) 0.0554(5) -0.0157(3) -0.0094(3) 0.0026(3)

loop_
_atom_type_symbol
_atom_type_description
_atom_type_scat_dispersion_real
_atom_type_scat_dispersion_imag
_atom_type_scat_source
C C 0.0033 0.0016 'International Tables Vol C Tables 4.2.6.8 and 6.1.1.4'
H H 0.0000 0.0000 'International Tables Vol C Tables 4.2.6.8 and 6.1.1.4'
N N 0.0061 0.0033 'International Tables Vol C Tables 4.2.6.8 and 6.1.1.4'
O O 0.0106 0.0060 'International Tables Vol C Tables 4.2.6.8 and 6.1.1.4'
Ru Ru -1.2594 0.8363 'International Tables Vol C Tables 4.2.6.8 and 6.1.1.4'
S S 0.1246 0.1234 'International Tables Vol C Tables 4.2.6.8 and 6.1.1.4'
F F 0.0171 0.0103 'International Tables Vol C Tables 4.2.6.8 and 6.1.1.4'

loop_
_geom_angle_atom_site_label_1
_geom_angle_atom_site_label_2
_geom_angle_atom_site_label_3
_geom_angle
O2 C1 O1 125.2(2)
O2 C1 C2 121.3(2)
O1 C1 C2 113.5(2)
N1 C2 C3 120.1(2)
N1 C2 C1 112.3(2)
C3 C2 C1 127.6(2)
C2 C3 C4 118.6(3)
C2 C3 H3 120.7
C4 C3 H3 120.7
C3 C4 C5 120.7(2)
C3 C4 H4 119.7
C5 C4 H4 119.7
C6 C5 C4 119.0(3)
C6 C5 H5 120.5
C4 C5 H5 120.5
N1 C6 C5 119.4(2)
N1 C6 C7 112.1(2)
C5 C6 C7 128.5(2)
N2 C7 C8 119.3(2)
N2 C7 C6 112.0(2)
C8 C7 C6 128.7(2)
C7 C8 C9 119.1(3)
C7 C8 H8 120.5
C9 C8 H8 120.5
C10 C9 C8 120.5(3)
C10 C9 H9 119.7
C8 C9 H9 119.7
C11 C10 C9 118.7(2)
C11 C10 H10 120.6
C9 C10 H10 120.6
N2 C11 C10 120.4(2)
N2 C11 C12 111.9(2)
C10 C11 C12 127.6(2)
O3 C12 O4 124.4(3)
O3 C12 C11 120.9(2)
O4 C12 C11 114.7(2)
N3 C13 N4 105.1(2)
N3 C13 Ru1 134.46(18)
N4 C13 Ru1 120.34(18)
N3 C14 H14A 109.5
N3 C14 H14B 109.5
H14A C14 H14B 109.5
N3 C14 H14C 109.5
H14A C14 H14C 109.5
H14B C14 H14C 109.5
C16 C15 N3 107.4(3)
C16 C15 H15 126.3
N3 C15 H15 126.3
C15 C16 N4 106.9(2)
C15 C16 H16 126.5
N4 C16 H16 126.5
N4 C17 H17A 109.5
N4 C17 H17B 109.5
H17A C17 H17B 109.5
N4 C17 H17C 109.5
H17A C17 H17C 109.5
H17B C17 H17C 109.5
F1 C18 F3 108.5(4)
F1 C18 F2 106.9(3)
F3 C18 F2 106.5(4)
F1 C18 S1 113.2(3)
F3 C18 S1 110.5(3)
F2 C18 S1 111.0(3)
C2 N1 C6 122.1(2)
C2 N1 Ru1 118.64(16)
C6 N1 Ru1 119.17(16)
C11 N2 C7 121.9(2)
C11 N2 Ru1 118.81(17)
C7 N2 Ru1 119.00(16)
C13 N3 C15 110.2(2)
C13 N3 C14 127.8(2)
C15 N3 C14 122.0(2)
C13 N4 C16 110.4(2)
C13 N4 C17 126.7(2)
C16 N4 C17 123.0(2)
C1 O1 Ru1 117.47(15)
C12 O4 Ru1 116.92(16)
Ru1 O5 H5A 110(3)
Ru1 O5 H5B 109(3)
H5A O5 H5B 114(4)
H9A O9 H9B 91(5)
H10A O10 H10B 106(4)
N1 Ru1 N2 77.70(8)
N1 Ru1 C13 96.15(9)
N2 Ru1 C13 98.21(9)
N1 Ru1 O1 78.12(7)
N2 Ru1 O1 155.67(7)
C13 Ru1 O1 86.92(8)
N1 Ru1 O4 155.20(8)
N2 Ru1 O4 77.58(8)
C13 Ru1 O4 89.19(8)
O1 Ru1 O4 126.46(7)
N1 Ru1 O5 89.51(8)
N2 Ru1 O5 89.75(8)
C13 Ru1 O5 171.05(9)
O1 Ru1 O5 87.47(7)
O4 Ru1 O5 88.54(8)
O7 S1 O8 116.41(18)
O7 S1 O6 112.0(2)
O8 S1 O6 114.74(17)
O7 S1 C18 105.1(2)
O8 S1 C18 104.25(17)
O6 S1 C18 102.38(19)

loop_
_geom_bond_atom_site_label_1
_geom_bond_atom_site_label_2
_geom_bond_distance
C1 O2 1.209(3)
C1 O1 1.296(3)
C1 C2 1.510(4)
C2 N1 1.340(3)
C2 C3 1.378(3)
C3 C4 1.378(4)
C3 H3 0.9300
C4 C5 1.380(4)
C4 H4 0.9300
C5 C6 1.377(3)
C5 H5 0.9300
C6 N1 1.353(3)
C6 C7 1.471(3)
C7 N2 1.352(3)
C7 C8 1.379(3)
C8 C9 1.383(4)
C8 H8 0.9300
C9 C10 1.375(4)
C9 H9 0.9300
C10 C11 1.372(4)
C10 H10 0.9300
C11 N2 1.343(3)
C11 C12 1.497(4)
C12 O3 1.225(3)
C12 O4 1.284(3)
C13 N3 1.346(3)
C13 N4 1.350(3)
C13 Ru1 2.024(2)
C14 N3 1.452(3)
C14 H14A 0.9600
C14 H14B 0.9600
C14 H14C 0.9600
C15 C16 1.326(4)
C15 N3 1.380(3)
C15 H15 0.9300
C16 N4 1.380(3)
C16 H16 0.9300
C17 N4 1.458(4)
C17 H17A 0.9600
C17 H17B 0.9600
C17 H17C 0.9600
C18 F1 1.302(4)
C18 F3 1.304(5)
C18 F2 1.305(5)
C18 S1 1.798(4)
N1 Ru1 1.9789(19)
N2 Ru1 1.985(2)
O1 Ru1 2.0436(17)
O4 Ru1 2.0628(16)
O5 Ru1 2.1782(19)
O5 H5A 0.78(4)
O5 H5B 0.74(3)
O6 S1 1.430(3)
O7 S1 1.421(3)
O8 S1 1.421(2)
O9 H9A 0.79(5)
O9 H9B 0.75(5)
O10 H10A 0.78(4)
O10 H10B 0.88(5)

loop_
_geom_hbond_atom_site_label_D
_geom_hbond_atom_site_label_H
_geom_hbond_atom_site_label_A
_geom_hbond_distance_DH
_geom_hbond_distance_HA
_geom_hbond_distance_DA
_geom_hbond_angle_DHA
_geom_hbond_site_symmetry_A
O5 H5B O3 0.74(3) 2.09(3) 2.784(3) 156(4) 2_656
O9 H9A O7 0.79(5) 2.22(5) 2.921(5) 148(5) .
O9 H9B O3 0.75(5) 2.16(5) 2.814(4) 147(6) .
O5 H5A O10 0.78(4) 1.89(4) 2.662(3) 170(4) .
O5 H5B O3 0.74(3) 2.09(3) 2.784(3) 156(4) 2_656
O10 H10A O6 0.78(4) 2.02(4) 2.769(4) 162(4) 2_556
O10 H10B O9 0.88(5) 1.80(5) 2.678(4) 175(5) 2_656
